data_7218858
loop_
_publ_author_name
'Baruah, Jubaraj Bikash'
'Khakhlary, Prithiviraj'

_publ_section_title
;
 Selective interactions of 5-(hydroxyimino)quinolin-8-one with
 tetrabutylammonium fluoride and zinc(II) ions
;
_journal_name_full 'RSC Adv.'
_journal_paper_doi 10.1039/C4RA13805H
_journal_year 2014
_chemical_formula_sum 'C25 H41 F N3 O3.5'
_chemical_formula_weight 458.61
_chemical_name_systematic
; 
 ? 
;
_space_group_IT_number 14
_symmetry_cell_setting monoclinic
_symmetry_space_group_name_Hall '-P 2ybc'
_symmetry_space_group_name_H-M 'P 1 21/c 1'
_atom_sites_solution_hydrogens geom
_atom_sites_solution_primary direct
_atom_sites_solution_secondary difmap
_audit_creation_method SHELXL-97
_cell_angle_alpha 90.00
_cell_angle_beta 104.307(3)
_cell_angle_gamma 90.00
_cell_formula_units_Z 8
_cell_length_a 22.5699(14)
_cell_length_b 9.4519(7)
_cell_length_c 26.9700(17)
_cell_measurement_reflns_used 9423
_cell_measurement_temperature 296(2)
_cell_measurement_theta_max 17.88
_cell_measurement_theta_min 2.84
_cell_volume 5575.0(6)
_computing_cell_refinement 'Bruker SMART'
_computing_data_collection 'Bruker SMART'
_computing_data_reduction 'Bruker SAINT'
_computing_molecular_graphics 'Bruker SHELXTL'
_computing_publication_material 'Bruker SHELXTL'
_computing_structure_refinement 'SHELXL-97 (Sheldrick, 1997)'
_computing_structure_solution 'SHELXS-97 (Sheldrick, 1990)'
_diffrn_ambient_temperature 296(2)
_diffrn_measured_fraction_theta_full 0.998
_diffrn_measured_fraction_theta_max 0.998
_diffrn_measurement_device_type 'CCD area detector'
_diffrn_measurement_method 'phi and omega scans'
_diffrn_radiation_monochromator graphite
_diffrn_radiation_source 'fine-focus sealed tube'
_diffrn_radiation_type MoK\a
_diffrn_radiation_wavelength 0.71073
_diffrn_reflns_av_R_equivalents 0.0427
_diffrn_reflns_av_sigmaI/netI 0.0572
_diffrn_reflns_limit_h_max 26
_diffrn_reflns_limit_h_min -26
_diffrn_reflns_limit_k_max 11
_diffrn_reflns_limit_k_min -11
_diffrn_reflns_limit_l_max 32
_diffrn_reflns_limit_l_min -32
_diffrn_reflns_number 47277
_diffrn_reflns_theta_full 25.00
_diffrn_reflns_theta_max 25.00
_diffrn_reflns_theta_min 0.93
_exptl_absorpt_coefficient_mu 0.077
_exptl_absorpt_correction_T_max 0.985
_exptl_absorpt_correction_T_min 0.965
_exptl_absorpt_correction_type multi-scan
_exptl_absorpt_process_details psi-scan
_exptl_crystal_colour blue
_exptl_crystal_density_diffrn 1.093
_exptl_crystal_density_method 'not measured'
_exptl_crystal_description block
_exptl_crystal_F_000 1992
_exptl_crystal_size_max 0.38
_exptl_crystal_size_mid 0.33
_exptl_crystal_size_min 0.30
_refine_diff_density_max 0.549
_refine_diff_density_min -0.417
_refine_diff_density_rms 0.047
_refine_ls_extinction_method none
_refine_ls_goodness_of_fit_ref 1.359
_refine_ls_hydrogen_treatment constr
_refine_ls_matrix_type full
_refine_ls_number_parameters 583
_refine_ls_number_reflns 9288
_refine_ls_number_restraints 18
_refine_ls_restrained_S_all 1.676
_refine_ls_R_factor_all 0.2106
_refine_ls_R_factor_gt 0.0988
_refine_ls_shift/su_max 0.003
_refine_ls_shift/su_mean 0.000
_refine_ls_structure_factor_coef Fsqd
_refine_ls_weighting_details 'calc w=1/[\s^2^(Fo^2^)+(0.0200P)^2^+4.1036P] where P=(Fo^2^+2Fc^2^)/3'
_refine_ls_weighting_scheme calc
_refine_ls_wR_factor_gt 0.1827
_refine_ls_wR_factor_ref 0.2032
_reflns_number_gt 5798
_reflns_number_total 9788
_reflns_threshold_expression >2sigma(I)
_cod_data_source_file c4ra13805h2.cif
_cod_data_source_block OxmTBAF
_cod_original_sg_symbol_H-M p21/c
_cod_database_code 7218858

loop_
_symmetry_equiv_pos_as_xyz
'x, y, z'
'-x, y+1/2, -z+1/2'
'-x, -y, -z'
'x, -y-1/2, z-1/2'

loop_
_atom_site_label
_atom_site_type_symbol
_atom_site_fract_x
_atom_site_fract_y
_atom_site_fract_z
_atom_site_U_iso_or_equiv
_atom_site_adp_type
_atom_site_occupancy
_atom_site_symmetry_multiplicity
_atom_site_calc_flag
_atom_site_refinement_flags
C14 C 0.1661(3) 0.7657(10) 0.3159(3) 0.221(9) Uani 1 1 d GD
C15 C 0.1492(3) 0.6625(6) 0.3465(3) 0.214(8) Uani 1 1 d G
H15 H 0.1555 0.5674 0.3405 0.257 Uiso 1 1 calc R
C16 C 0.1228(3) 0.7013(7) 0.3859(3) 0.165(6) Uani 1 1 d G
H16 H 0.1115 0.6322 0.4063 0.198 Uiso 1 1 calc R
C17 C 0.1133(3) 0.8434(9) 0.3947(2) 0.221(10) Uani 1 1 d GD
C18 C 0.1302(3) 0.9467(6) 0.3642(3) 0.188(8) Uani 1 1 d G
C13 C 0.1566(3) 0.9078(8) 0.3248(3) 0.203(8) Uani 1 1 d G
C9 C 0.4068(3) 0.4408(8) 0.1007(2) 0.0737(17) Uani 1 1 d .
C5 C 0.3680(3) 0.6060(9) 0.1546(2) 0.088(2) Uani 1 1 d .
C8 C 0.4494(3) 0.5493(8) 0.0903(2) 0.0773(17) Uani 1 1 d .
C4 C 0.3670(3) 0.4671(8) 0.1321(2) 0.0764(17) Uani 1 1 d .
C6 C 0.4067(3) 0.7118(8) 0.1431(3) 0.100(2) Uani 1 1 d .
H6 H 0.4056 0.8021 0.1566 0.120 Uiso 1 1 calc R
C7 C 0.4452(3) 0.6850(8) 0.1132(3) 0.096(2) Uani 1 1 d .
H7 H 0.4703 0.7578 0.1071 0.115 Uiso 1 1 calc R
C1 C 0.3717(4) 0.2145(9) 0.0830(3) 0.100(2) Uani 1 1 d .
H1 H 0.3725 0.1285 0.0664 0.120 Uiso 1 1 calc R
C3 C 0.3282(3) 0.3542(10) 0.1384(2) 0.099(2) Uani 1 1 d .
H3 H 0.3012 0.3650 0.1592 0.119 Uiso 1 1 calc R
C2 C 0.3308(3) 0.2303(9) 0.1137(3) 0.107(2) Uani 1 1 d .
H2 H 0.3052 0.1558 0.1172 0.129 Uiso 1 1 calc R
C11 C 0.1601(9) 1.160(3) 0.3157(10) 0.270(19) Uani 1 1 d .
H11 H 0.1725 1.2368 0.2992 0.324 Uiso 1 1 calc R
C10 C 0.1320(8) 1.186(3) 0.3525(9) 0.248(15) Uani 1 1 d .
H10 H 0.1234 1.2800 0.3584 0.297 Uiso 1 1 calc R
C23 C 0.1098(2) 0.5420(6) 0.15959(19) 0.0760(17) Uani 1 1 d .
H23A H 0.1380 0.4631 0.1628 0.091 Uiso 1 1 calc R
H23B H 0.1278 0.6102 0.1858 0.091 Uiso 1 1 calc R
C19 C 0.1678(2) 0.6658(6) 0.1088(2) 0.0745(17) Uani 1 1 d .
H19A H 0.1807 0.7274 0.1383 0.089 Uiso 1 1 calc R
H19B H 0.1957 0.5860 0.1139 0.089 Uiso 1 1 calc R
C24 C 0.0507(3) 0.4880(7) 0.1705(2) 0.092(2) Uani 1 1 d .
H24A H 0.0225 0.5661 0.1692 0.111 Uiso 1 1 calc R
H24B H 0.0318 0.4195 0.1446 0.111 Uiso 1 1 calc R
C20 C 0.1743(2) 0.7460(7) 0.0618(2) 0.0872(19) Uani 1 1 d .
H20A H 0.1475 0.8278 0.0565 0.105 Uiso 1 1 calc R
H20B H 0.1625 0.6856 0.0320 0.105 Uiso 1 1 calc R
C25 C 0.0644(3) 0.4197(8) 0.2229(2) 0.113(3) Uani 1 1 d .
H25A H 0.0923 0.3414 0.2236 0.135 Uiso 1 1 calc R
H25B H 0.0847 0.4883 0.2482 0.135 Uiso 1 1 calc R
C21 C 0.2403(3) 0.7939(8) 0.0688(3) 0.108(2) Uani 1 1 d .
H21A H 0.2519 0.8513 0.0994 0.130 Uiso 1 1 calc R
H21B H 0.2665 0.7111 0.0739 0.130 Uiso 1 1 calc R
C22 C 0.2517(3) 0.8776(8) 0.0244(3) 0.133(3) Uani 1 1 d .
H22A H 0.2373 0.8251 -0.0067 0.200 Uiso 1 1 calc R
H22B H 0.2948 0.8949 0.0298 0.200 Uiso 1 1 calc R
H22C H 0.2304 0.9662 0.0219 0.200 Uiso 1 1 calc R
C26 C 0.0079(3) 0.3655(10) 0.2377(3) 0.149(4) Uani 1 1 d .
H26A H -0.0201 0.4423 0.2371 0.223 Uiso 1 1 calc R
H26B H 0.0193 0.3259 0.2715 0.223 Uiso 1 1 calc R
H26C H -0.0114 0.2941 0.2138 0.223 Uiso 1 1 calc R
C27 C 0.0578(2) 0.7304(7) 0.0985(2) 0.0842(18) Uani 1 1 d .
H27A H 0.0553 0.7705 0.0649 0.101 Uiso 1 1 calc R
H27B H 0.0179 0.6914 0.0982 0.101 Uiso 1 1 calc R
C28 C 0.0719(3) 0.8482(7) 0.1378(3) 0.114(2) Uani 1 1 d .
H28A H 0.1130 0.8835 0.1410 0.136 Uiso 1 1 calc R
H28B H 0.0688 0.8137 0.1709 0.136 Uiso 1 1 calc R
C29 C 0.0246(4) 0.9674(10) 0.1190(4) 0.174(4) Uani 1 1 d .
H29A H 0.0208 0.9843 0.0828 0.208 Uiso 1 1 calc R
H29B H -0.0151 0.9376 0.1231 0.208 Uiso 1 1 calc R
C30 C 0.0417(5) 1.0920(14) 0.1460(6) 0.275(7) Uani 1 1 d .
H30A H 0.0450 1.0757 0.1817 0.413 Uiso 1 1 calc R
H30B H 0.0115 1.1636 0.1337 0.413 Uiso 1 1 calc R
H30C H 0.0805 1.1228 0.1414 0.413 Uiso 1 1 calc R
C31 C 0.0814(2) 0.5063(6) 0.06407(19) 0.0774(17) Uani 1 1 d .
H31A H 0.0422 0.4695 0.0669 0.093 Uiso 1 1 calc R
H31B H 0.0745 0.5574 0.0320 0.093 Uiso 1 1 calc R
C32 C 0.1230(3) 0.3826(7) 0.0618(2) 0.0913(19) Uani 1 1 d .
H32A H 0.1323 0.3321 0.0941 0.110 Uiso 1 1 calc R
H32B H 0.1611 0.4161 0.0555 0.110 Uiso 1 1 calc R
C33 C 0.0907(4) 0.2843(8) 0.0186(3) 0.126(3) Uani 1 1 d .
H33A H 0.0536 0.2479 0.0260 0.151 Uiso 1 1 calc R
H33B H 0.0792 0.3374 -0.0132 0.151 Uiso 1 1 calc R
C34 C 0.1305(4) 0.1647(10) 0.0123(4) 0.188(4) Uani 1 1 d .
H34A H 0.1682 0.2007 0.0068 0.281 Uiso 1 1 calc R
H34B H 0.1102 0.1086 -0.0166 0.281 Uiso 1 1 calc R
H34C H 0.1390 0.1073 0.0426 0.281 Uiso 1 1 calc R
C39 C 0.4362(2) 0.7779(6) 0.8651(2) 0.0804(17) Uani 1 1 d .
H39A H 0.4516 0.8436 0.8930 0.096 Uiso 1 1 calc R
H39B H 0.4628 0.6957 0.8708 0.096 Uiso 1 1 calc R
C40 C 0.4401(3) 0.8481(7) 0.8151(2) 0.096(2) Uani 1 1 d .
H40A H 0.4286 0.7799 0.7875 0.116 Uiso 1 1 calc R
H40B H 0.4111 0.9257 0.8078 0.116 Uiso 1 1 calc R
C35 C 0.3284(3) 0.8575(7) 0.8595(2) 0.097(2) Uani 1 1 d .
H35A H 0.3250 0.8956 0.8255 0.117 Uiso 1 1 calc R
H35B H 0.2882 0.8239 0.8607 0.117 Uiso 1 1 calc R
C41 C 0.5026(3) 0.9030(8) 0.8170(3) 0.117(2) Uani 1 1 d .
H41A H 0.5310 0.8242 0.8222 0.140 Uiso 1 1 calc R
H41B H 0.5151 0.9657 0.8462 0.140 Uiso 1 1 calc R
C36 C 0.3460(4) 0.9750(9) 0.8972(3) 0.140(3) Uani 1 1 d .
H36A H 0.3843 1.0168 0.8944 0.168 Uiso 1 1 calc R
H36B H 0.3514 0.9390 0.9317 0.168 Uiso 1 1 calc R
C42 C 0.5066(3) 0.9817(8) 0.7694(3) 0.122(3) Uani 1 1 d .
H42A H 0.4945 0.9202 0.7403 0.183 Uiso 1 1 calc R
H42B H 0.5479 1.0126 0.7727 0.183 Uiso 1 1 calc R
H42C H 0.4800 1.0624 0.7648 0.183 Uiso 1 1 calc R
C37 C 0.2950(5) 1.0872(11) 0.8859(4) 0.179(4) Uani 1 1 d .
H37 H 0.2646 1.0907 0.8555 0.214 Uiso 1 1 calc R
C38 C 0.2984(6) 1.1714(16) 0.9210(4) 0.289(9) Uani 1 1 d .
H38A H 0.3297 1.1632 0.9506 0.347 Uiso 1 1 calc R
H38B H 0.2697 1.2435 0.9180 0.347 Uiso 1 1 calc R
C43 C 0.3457(2) 0.6260(7) 0.8241(2) 0.0811(18) Uani 1 1 d .
H43A H 0.3045 0.6016 0.8256 0.097 Uiso 1 1 calc R
H43B H 0.3430 0.6725 0.7915 0.097 Uiso 1 1 calc R
C44 C 0.3818(3) 0.4909(7) 0.8253(2) 0.0906(19) Uani 1 1 d .
H44A H 0.4216 0.5127 0.8197 0.109 Uiso 1 1 calc R
H44B H 0.3880 0.4473 0.8588 0.109 Uiso 1 1 calc R
C45 C 0.3489(3) 0.3886(8) 0.7849(3) 0.110(2) Uani 1 1 d .
H45A H 0.3092 0.3670 0.7907 0.132 Uiso 1 1 calc R
H45B H 0.3424 0.4330 0.7515 0.132 Uiso 1 1 calc R
C46 C 0.3840(3) 0.2529(8) 0.7849(3) 0.129(3) Uani 1 1 d .
H46A H 0.4219 0.2728 0.7762 0.194 Uiso 1 1 calc R
H46B H 0.3602 0.1889 0.7602 0.194 Uiso 1 1 calc R
H46C H 0.3922 0.2107 0.8183 0.194 Uiso 1 1 calc R
C47 C 0.3767(2) 0.6634(7) 0.9190(2) 0.0801(17) Uani 1 1 d .
H47A H 0.3925 0.7332 0.9453 0.096 Uiso 1 1 calc R
H47B H 0.4061 0.5868 0.9234 0.096 Uiso 1 1 calc R
C48 C 0.3163(3) 0.6048(7) 0.9273(2) 0.0884(19) Uani 1 1 d .
H48A H 0.2862 0.6802 0.9225 0.106 Uiso 1 1 calc R
H48B H 0.3008 0.5320 0.9020 0.106 Uiso 1 1 calc R
C49 C 0.3251(3) 0.5439(8) 0.9799(2) 0.097(2) Uani 1 1 d .
H49A H 0.3404 0.6171 1.0050 0.117 Uiso 1 1 calc R
H49B H 0.3556 0.4695 0.9846 0.117 Uiso 1 1 calc R
C50 C 0.2659(3) 0.4837(8) 0.9889(2) 0.111(2) Uani 1 1 d .
H50A H 0.2351 0.5560 0.9829 0.167 Uiso 1 1 calc R
H50B H 0.2730 0.4511 1.0236 0.167 Uiso 1 1 calc R
H50C H 0.2524 0.4060 0.9660 0.167 Uiso 1 1 calc R
N1 N 0.4091(2) 0.3148(7) 0.07633(18) 0.0856(15) Uani 1 1 d .
N2 N 0.3287(3) 0.6247(8) 0.1848(2) 0.116(2) Uani 1 1 d .
C12 C 0.1155(4) 1.0899(14) 0.3809(4) 0.153(5) Uani 1 1 d .
H12 H 0.0973 1.1079 0.4077 0.184 Uiso 1 1 calc R
N5 N 0.10426(18) 0.6107(5) 0.10760(16) 0.0677(12) Uani 1 1 d .
N6 N 0.37173(19) 0.7312(5) 0.86694(17) 0.0737(13) Uani 1 1 d .
O1 O 0.48558(19) 0.5257(5) 0.06334(16) 0.0999(14) Uani 1 1 d .
N4 N 0.0834(4) 0.8997(9) 0.4294(3) 0.171(5) Uani 1 1 d D
O2 O 0.3277(2) 0.7485(8) 0.2043(2) 0.143(2) Uani 1 1 d .
H2A H 0.3590 0.7912 0.2034 0.215 Uiso 1 1 calc R
F1 F 0.5294(2) 0.7415(5) 0.00788(17) 0.1546(17) Uani 1 1 d .
F2 F 0.22527(18) 0.9098(5) 0.20631(16) 0.1553(18) Uani 1 1 d .
O5 O 0.2517(2) 0.4733(5) 0.23922(17) 0.1284(17) Uani 1 1 d .
O6 O 0.2032(2) 0.2129(6) 0.1816(2) 0.156(2) Uani 1 1 d .
O4 O 0.0644(4) 0.8092(12) 0.4529(3) 0.262(5) Uani 1 1 d D
H4 H 0.0917 0.7847 0.4775 0.393 Uiso 1 1 calc RD
O7 O 0.4549(6) 0.9712(11) 0.0228(4) 0.389(7) Uani 1 1 d .
N3 N 0.1732(4) 1.0160(15) 0.2991(4) 0.192(5) Uani 1 1 d .
O3 O 0.1857(2) 0.6830(10) 0.2807(2) 0.194(4) Uani 1 1 d D

loop_
_atom_site_aniso_label
_atom_site_aniso_U_11
_atom_site_aniso_U_22
_atom_site_aniso_U_33
_atom_site_aniso_U_23
_atom_site_aniso_U_13
_atom_site_aniso_U_12
C14 0.123(9) 0.068(7) 0.372(19) 0.105(10) -0.131(10) -0.050(6)
C15 0.111(8) 0.176(13) 0.300(17) -0.092(13) -0.056(9) 0.037(8)
C16 0.120(9) 0.069(7) 0.245(15) 0.036(7) -0.072(9) -0.017(6)
C17 0.070(6) 0.45(3) 0.128(10) -0.116(16) -0.009(6) 0.021(14)
C18 0.127(9) 0.124(9) 0.237(16) 0.136(10) -0.101(10) -0.089(7)
C13 0.065(6) 0.35(2) 0.161(10) 0.139(14) -0.035(6) -0.050(9)
C9 0.069(4) 0.085(5) 0.063(4) -0.004(4) 0.008(3) 0.012(4)
C5 0.070(5) 0.130(7) 0.063(4) -0.027(5) 0.013(4) 0.026(5)
C8 0.070(4) 0.090(6) 0.068(4) -0.003(4) 0.010(3) 0.012(4)
C4 0.061(4) 0.113(6) 0.053(4) 0.001(4) 0.010(3) 0.014(4)
C6 0.083(5) 0.101(6) 0.109(6) -0.034(5) 0.013(4) 0.006(5)
C7 0.081(5) 0.102(6) 0.107(5) -0.017(5) 0.027(4) 0.002(4)
C1 0.104(6) 0.101(6) 0.093(5) -0.006(4) 0.022(5) 0.002(5)
C3 0.082(5) 0.137(8) 0.081(5) 0.004(5) 0.025(4) -0.004(5)
C2 0.110(6) 0.116(7) 0.096(6) -0.001(5) 0.028(5) -0.016(5)
C11 0.142(17) 0.20(3) 0.37(4) 0.19(3) -0.114(17) -0.073(16)
C10 0.15(2) 0.151(16) 0.35(4) 0.00(2) -0.114(18) 0.005(15)
C23 0.072(4) 0.090(5) 0.060(4) 0.005(3) 0.006(3) 0.003(3)
C19 0.057(4) 0.078(4) 0.087(4) -0.002(3) 0.015(3) 0.000(3)
C24 0.078(4) 0.113(6) 0.082(4) 0.022(4) 0.014(3) 0.000(4)
C20 0.073(4) 0.084(5) 0.105(5) 0.009(4) 0.024(4) -0.007(3)
C25 0.092(5) 0.161(8) 0.081(5) 0.040(5) 0.014(4) -0.008(5)
C21 0.095(5) 0.121(6) 0.113(5) -0.003(5) 0.033(4) -0.017(4)
C22 0.122(6) 0.113(7) 0.177(8) 0.019(6) 0.062(6) -0.013(5)
C26 0.110(6) 0.236(11) 0.107(6) 0.060(6) 0.039(5) -0.013(6)
C27 0.069(4) 0.081(5) 0.098(5) 0.010(4) 0.011(3) 0.013(4)
C28 0.088(5) 0.091(6) 0.157(7) -0.025(5) 0.020(4) 0.017(4)
C29 0.106(6) 0.102(7) 0.291(12) -0.087(8) 0.008(7) 0.023(6)
C30 0.151(10) 0.164(13) 0.49(2) -0.004(14) 0.040(12) 0.027(9)
C31 0.083(4) 0.082(5) 0.062(4) 0.001(3) 0.009(3) -0.008(4)
C32 0.109(5) 0.073(5) 0.092(5) -0.005(4) 0.025(4) -0.001(4)
C33 0.161(7) 0.092(6) 0.116(6) -0.018(5) 0.019(5) 0.006(5)
C34 0.216(10) 0.120(8) 0.216(10) -0.064(7) 0.033(8) 0.025(7)
C39 0.069(4) 0.083(5) 0.088(4) -0.001(4) 0.018(3) -0.002(3)
C40 0.087(5) 0.100(5) 0.104(5) 0.012(4) 0.027(4) -0.011(4)
C35 0.085(4) 0.097(6) 0.111(5) 0.029(5) 0.027(4) 0.036(4)
C41 0.111(6) 0.127(7) 0.112(6) 0.004(5) 0.029(5) -0.027(5)
C36 0.168(8) 0.108(7) 0.141(7) -0.011(6) 0.031(6) 0.046(6)
C42 0.125(6) 0.127(7) 0.127(6) 0.006(5) 0.056(5) -0.015(5)
C37 0.202(10) 0.155(10) 0.166(9) -0.039(7) 0.021(8) 0.098(8)
C38 0.305(16) 0.33(2) 0.186(11) -0.105(12) -0.037(10) 0.190(14)
C43 0.070(4) 0.099(5) 0.068(4) 0.004(4) 0.006(3) 0.002(4)
C44 0.081(4) 0.098(6) 0.091(5) -0.005(4) 0.018(4) 0.003(4)
C45 0.096(5) 0.096(6) 0.126(6) -0.016(5) 0.004(4) -0.009(5)
C46 0.126(6) 0.102(7) 0.152(7) -0.020(5) 0.019(5) -0.012(5)
C47 0.079(4) 0.090(5) 0.067(4) 0.006(3) 0.010(3) 0.012(3)
C48 0.080(4) 0.107(5) 0.075(4) 0.013(4) 0.013(3) 0.009(4)
C49 0.091(5) 0.122(6) 0.077(4) 0.019(4) 0.015(4) 0.012(4)
C50 0.112(5) 0.130(7) 0.096(5) 0.022(4) 0.034(4) -0.004(5)
N1 0.083(4) 0.094(5) 0.080(4) -0.002(4) 0.019(3) 0.007(3)
N2 0.095(4) 0.161(7) 0.084(4) -0.042(4) 0.006(3) 0.026(4)
C12 0.117(7) 0.136(11) 0.169(9) 0.064(8) -0.036(6) -0.045(8)
N5 0.061(3) 0.071(3) 0.067(3) -0.001(3) 0.008(2) 0.005(3)
N6 0.066(3) 0.082(4) 0.071(3) 0.010(3) 0.013(2) 0.006(3)
O1 0.093(3) 0.111(4) 0.107(3) -0.003(3) 0.045(3) 0.013(3)
N4 0.124(7) 0.152(7) 0.181(10) 0.083(7) -0.071(7) -0.061(6)
O2 0.113(4) 0.201(7) 0.114(4) -0.061(4) 0.023(3) 0.027(4)
F1 0.182(4) 0.124(4) 0.176(4) -0.026(3) 0.080(3) -0.010(3)
F2 0.127(3) 0.189(5) 0.143(3) -0.054(3) 0.020(3) -0.002(3)
O5 0.116(3) 0.140(5) 0.119(3) -0.013(3) 0.009(3) 0.035(3)
O6 0.119(4) 0.178(6) 0.157(4) 0.035(4) 0.010(3) 0.006(4)
O4 0.190(8) 0.430(17) 0.152(7) -0.092(9) 0.018(6) 0.034(10)
O7 0.62(2) 0.205(11) 0.414(15) 0.055(10) 0.264(15) 0.093(12)
N3 0.115(6) 0.236(12) 0.195(9) 0.111(9) -0.016(5) -0.043(8)
O3 0.083(4) 0.382(13) 0.123(4) -0.063(6) 0.039(3) -0.008(5)

loop_
_atom_type_symbol
_atom_type_description
_atom_type_scat_dispersion_real
_atom_type_scat_dispersion_imag
_atom_type_scat_source
C C 0.0033 0.0016 'International Tables Vol C Tables 4.2.6.8 and 6.1.1.4'
H H 0.0000 0.0000 'International Tables Vol C Tables 4.2.6.8 and 6.1.1.4'
N N 0.0061 0.0033 'International Tables Vol C Tables 4.2.6.8 and 6.1.1.4'
O O 0.0106 0.0060 'International Tables Vol C Tables 4.2.6.8 and 6.1.1.4'
F F 0.0171 0.0103 'International Tables Vol C Tables 4.2.6.8 and 6.1.1.4'

loop_
_geom_angle_atom_site_label_1
_geom_angle_atom_site_label_2
_geom_angle_atom_site_label_3
_geom_angle
C15 C14 C13 120.0
C15 C14 O3 101.0(8)
C13 C14 O3 138.8(8)
C14 C15 C16 120.0
C17 C16 C15 120.0
C16 C17 C18 120.0
C16 C17 N4 127.4(6)
C18 C17 N4 112.4(6)
C17 C18 C13 120.0
C17 C18 C12 110.1(7)
C13 C18 C12 129.9(7)
N3 C13 C18 114.9(8)
N3 C13 C14 125.1(8)
C18 C13 C14 120.0
N1 C9 C4 123.4(6)
N1 C9 C8 114.2(6)
C4 C9 C8 122.4(7)
N2 C5 C6 124.9(8)
N2 C5 C4 115.2(8)
C6 C5 C4 119.9(6)
O1 C8 C7 122.4(7)
O1 C8 C9 122.6(6)
C7 C8 C9 115.0(6)
C9 C4 C3 116.5(7)
C9 C4 C5 118.0(7)
C3 C4 C5 125.5(7)
C7 C6 C5 121.6(7)
C6 C7 C8 123.0(7)
N1 C1 C2 123.2(7)
C2 C3 C4 119.3(7)
C3 C2 C1 120.0(7)
C10 C11 N3 124(3)
C12 C10 C11 125(3)
C24 C23 N5 116.4(4)
C20 C19 N5 116.0(4)
C25 C24 C23 109.7(5)
C19 C20 C21 109.9(5)
C26 C25 C24 113.5(5)
C22 C21 C20 114.3(6)
C28 C27 N5 114.6(5)
C27 C28 C29 107.2(6)
C30 C29 C28 111.4(8)
C32 C31 N5 115.9(4)
C31 C32 C33 108.5(5)
C34 C33 C32 111.2(7)
C40 C39 N6 114.6(4)
C41 C40 C39 112.4(5)
C36 C35 N6 116.0(5)
C40 C41 C42 113.5(6)
C35 C36 C37 108.5(7)
C38 C37 C36 113.1(10)
C44 C43 N6 115.4(4)
C45 C44 C43 111.1(5)
C46 C45 C44 112.4(6)
N6 C47 C48 114.8(4)
C49 C48 C47 111.1(5)
C48 C49 C50 112.2(5)
C1 N1 C9 117.5(6)
O2 N2 C5 116.4(7)
C10 C12 C18 109.8(16)
C19 N5 C27 111.0(4)
C19 N5 C23 105.3(4)
C27 N5 C23 111.3(4)
C19 N5 C31 112.2(4)
C27 N5 C31 105.6(4)
C23 N5 C31 111.6(4)
C47 N6 C35 110.5(4)
C47 N6 C43 110.6(4)
C35 N6 C43 107.2(4)
C47 N6 C39 107.3(4)
C35 N6 C39 110.7(5)
C43 N6 C39 110.7(4)
O4 N4 C17 112.1(10)
C13 N3 C11 116.3(14)

loop_
_geom_bond_atom_site_label_1
_geom_bond_atom_site_label_2
_geom_bond_distance
C14 C15 1.3900
C14 C13 1.3900
C14 O3 1.384(6)
C15 C16 1.3900
C16 C17 1.3900
C17 C18 1.3900
C17 N4 1.388(9)
C18 C13 1.3900
C18 C12 1.490(15)
C13 N3 1.338(11)
C9 N1 1.367(7)
C9 C4 1.403(7)
C9 C8 1.478(8)
C5 N2 1.355(8)
C5 C6 1.412(9)
C5 C4 1.444(9)
C8 O1 1.241(6)
C8 C7 1.437(8)
C4 C3 1.416(9)
C6 C7 1.348(8)
C1 N1 1.312(8)
C1 C2 1.391(8)
C3 C2 1.356(9)
C11 C10 1.33(3)
C11 N3 1.48(2)
C10 C12 1.30(2)
C23 C24 1.521(7)
C23 N5 1.522(6)
C19 C20 1.515(7)
C19 N5 1.519(6)
C24 C25 1.516(7)
C20 C21 1.524(7)
C25 C26 1.516(8)
C21 C22 1.508(8)
C27 C28 1.516(8)
C27 N5 1.521(6)
C28 C29 1.548(10)
C29 C30 1.389(13)
C31 C32 1.510(7)
C31 N5 1.523(6)
C32 C33 1.528(8)
C33 C34 1.480(9)
C39 C40 1.524(7)
C39 N6 1.534(6)
C40 C41 1.492(8)
C35 C36 1.493(9)
C35 N6 1.525(7)
C41 C42 1.507(8)
C36 C37 1.540(10)
C37 C38 1.225(11)
C43 C44 1.510(8)
C43 N6 1.528(7)
C44 C45 1.508(8)
C45 C46 1.508(9)
C47 N6 1.523(6)
C47 C48 1.538(7)
C48 C49 1.498(7)
C49 C50 1.527(7)
N2 O2 1.286(7)
N4 O4 1.204(9)
